data_4117186
loop_
_publ_author_name
'Urs Geiser'
'John A. Schlueter'
'H. Hau Wang'
'Aravinda M. Kini'
'Jack M. Williams'
'Paul P. Sche'
'Halina I. Zakowicz'
'Michael L. VanZile'
'James D. Dudek'
'Paul G. Nixon'
'Rolf W. Winter'
'Gary L. Gard'
'J. Ren'
'M.-H. Whangbo'

_publ_contact_author
;
Dr. Urs Geiser
Chemistry and Materials Science Divisions
Argonne National Laboratory
9700 South Cass Avenue
Argonne, IL 60439, USA
;
_publ_contact_author_email geiser@anchx4.chm.anl.gov
_publ_contact_author_fax '(708) 252-9151'
_publ_contact_author_phone '(708) 252-3509'
_publ_section_title
;
 Superconductivity at 5.2 K in an Electron Donor Radical Salt of
 Bis(ethylenedithio)tetrathiafulvalene (BEDT-TTF) with the Novel
 Polyfluorinated Organic Anion SF~5~CH~2~CF~2~SO~3~^-^
;
_journal_name_full 'Journal of the American Chemical Society'
_journal_page_first 9996
_journal_page_last 9997
_journal_paper_doi 10.1021/ja962188l
_journal_volume 118
_journal_year 1996
_chemical_compound_source
;
Crystal grown by electrocrystallization
;
_chemical_formula_moiety '2(C10 H8 S8)+, (C2 H2 F7 O3 S2)-'
_chemical_formula_sum 'C22 H18 F7 O3 S18'
_chemical_formula_weight 1040.45
_chemical_name_common
; 
Bis(ethylenedithio)tetrathiafulvalenium
1-pentafluorothio-2,2-difluoroethane-2-sulfonate (2:1)
;
_space_group_IT_number 2
_symmetry_cell_setting triclinic
_symmetry_space_group_name_Hall '-P 1'
_symmetry_space_group_name_H-M 'P -1'
_cell_angle_alpha 94.316(1)
_cell_angle_beta 91.129(1)
_cell_angle_gamma 102.764(1)
_cell_formula_units_Z 2
_cell_length_a 9.1536(6)
_cell_length_b 11.4395(8)
_cell_length_c 17.4905(12)
_cell_measurement_reflns_used 4096
_cell_measurement_temperature 123
_cell_measurement_theta_max 28.5
_cell_measurement_theta_min 2
_cell_volume 1779.9(2)
_computing_cell_refinement 'SAINT v.4.0.5 (Siemens Co., 1996)'
_computing_data_collection 'SMART v.4.0.5 (Siemens Co., 1996)'
_computing_data_reduction 'SAINT v.4.0.5 (Siemens Co., 1996)'
_computing_molecular_graphics 'ORTEP-II (Johnson, 1971)'
_computing_publication_material 'Locally modified UCLA package: TABLES and PUBLIST (Strouse, 1985)'
_computing_structure_refinement 'Locally modified ORFLSX (Busing & Levy, 1980)'
_computing_structure_solution
;
MULTAN-80 (Main, Fiske, Hull, Lessinger, Germain, Declercq & Woolfson, 1980)
;
_diffrn_ambient_temperature 123(2)
_diffrn_measurement_device
;
Siemens SMART CCD-area detector diffractometer
;
_diffrn_measurement_method
;
area detector \w scans
;
_diffrn_radiation_monochromator graphite
_diffrn_radiation_source 'X-ray tube'
_diffrn_radiation_type 'Mo K\a'
_diffrn_radiation_wavelength 0.71073
_diffrn_reflns_av_R_equivalents 0.033
_diffrn_reflns_limit_h_max 11
_diffrn_reflns_limit_h_min 0
_diffrn_reflns_limit_k_max 14
_diffrn_reflns_limit_k_min -15
_diffrn_reflns_limit_l_max 22
_diffrn_reflns_limit_l_min -22
_diffrn_reflns_number 11501
_diffrn_reflns_theta_max 28.58
_diffrn_reflns_theta_min 1.5
_exptl_absorpt_coefficient_mu 1.11
_exptl_absorpt_correction_T_max 0.920
_exptl_absorpt_correction_T_min 0.774
_exptl_absorpt_correction_type integration
_exptl_crystal_colour black
_exptl_crystal_density_diffrn 1.941
_exptl_crystal_description
;
block cut from needle
;
_exptl_crystal_F_000 1050
_exptl_crystal_size_max 0.07
_exptl_crystal_size_mid 0.12
_exptl_crystal_size_min 0.38
_refine_diff_density_max 0.59
_refine_diff_density_min -0.53
_refine_ls_goodness_of_fit_obs 1.635
_refine_ls_hydrogen_treatment noref
_refine_ls_matrix_type full
_refine_ls_number_constraints 0
_refine_ls_number_parameters 451
_refine_ls_number_reflns 6294
_refine_ls_R_factor_obs 0.046
_refine_ls_shift/esd_max 0.01
_refine_ls_structure_factor_coef F
_refine_ls_weighting_details w=1/(\s^2^(F)+0.0004F^2^)
_refine_ls_weighting_scheme calc
_refine_ls_wR_factor_obs 0.045
_reflns_number_observed 6294
_reflns_number_total 7762
_reflns_observed_criterion 'F > 4.0 sigma(F)'
_cod_data_source_file ja962188l.cif
_cod_data_source_block 1
_cod_depositor_comments
;
The following automatic conversions were performed:

'_refine_ls_weighting_scheme' value 'calc w=1/(\s^2^(F)+0.0004F^2^)'
was changed to 'calc'. New tag '_refine_ls_weighting_details' was
created. The value of the new tag was set to
'w=1/(\s^2^(F)+0.0004F^2^)'.

Automatic conversion script
Id: cif_fix_values 3143 2015-03-26 13:38:13Z robertas 
;
_cod_database_code 4117186

loop_
_symmetry_equiv_pos_as_xyz
+x,+y,+z
-x,-y,-z

loop_
_atom_site_aniso_label
_atom_site_aniso_U_11
_atom_site_aniso_U_22
_atom_site_aniso_U_33
_atom_site_aniso_U_12
_atom_site_aniso_U_13
_atom_site_aniso_U_23
S21 0.0119(4) 0.0197(5) 0.0172(4) 0.0024(3) -0.0021(3) -0.0014(3)
F21 0.0179(11) 0.0287(13) 0.0386(14) 0.0107(10) -0.0024(10) -0.0007(10)
F22 0.0139(10) 0.0276(12) 0.0347(13) 0.0031(9) 0.0067(9) 0.0079(10)
F23 0.0272(12) 0.0335(13) 0.0155(11) 0.0054(10) -0.0067(9) 0.0008(9)
F24 0.0171(11) 0.0171(11) 0.061(2) -0.0027(9) -0.0016(11) 0.0065(11)
F25 0.0373(13) 0.049(2) 0.0187(12) 0.0175(12) -0.0075(10) -0.0135(11)
C21 0.012(2) 0.021(2) 0.021(2) 0.0035(14) -0.0027(14) -0.0014(15)
C22 0.011(2) 0.029(2) 0.023(2) 0.0024(15) 0.0023(14) 0.007(2)
F26 0.0215(12) 0.0297(13) 0.048(2) -0.0010(10) -0.0125(10) -0.0110(11)
F27 0.0248(12) 0.060(2) 0.043(2) 0.0154(12) 0.0124(11) 0.0346(13)
S22 0.0108(4) 0.0380(6) 0.0154(4) 0.0079(4) 0.0007(3) 0.0071(4)
O21 0.0157(12) 0.0282(15) 0.0181(13) 0.0046(11) 0.0003(10) 0.0067(11)
O22 0.0097(12) 0.053(2) 0.037(2) 0.0006(12) 0.0004(11) 0.0243(14)
O23 0.0279(15) 0.058(2) 0.0179(14) 0.0258(14) -0.0027(11) -0.0008(13)
S1 0.0175(4) 0.0159(5) 0.0130(4) -0.0029(3) -0.0038(3) 0.0027(3)
S2 0.0176(4) 0.0144(4) 0.0143(4) -0.0018(3) -0.0032(3) 0.0034(3)
S3 0.0203(4) 0.0159(5) 0.0133(4) -0.0030(4) -0.0039(3) 0.0019(3)
S4 0.0167(4) 0.0144(4) 0.0117(4) -0.0008(3) -0.0027(3) 0.0023(3)
S5 0.0266(5) 0.0182(5) 0.0159(5) -0.0015(4) -0.0042(4) 0.0053(4)
S6 0.0220(5) 0.0167(5) 0.0217(5) -0.0014(4) -0.0110(4) 0.0020(4)
S7 0.0223(4) 0.0132(4) 0.0162(4) -0.0006(3) -0.0077(3) 0.0017(3)
S8 0.0204(4) 0.0169(5) 0.0160(4) -0.0015(4) -0.0071(3) 0.0051(3)
C1 0.013(2) 0.012(2) 0.012(2) 0.0008(13) -0.0005(13) -0.0004(13)
C2 0.017(2) 0.013(2) 0.015(2) 0.0025(14) 0.0016(13) -0.0005(13)
C3 0.019(2) 0.017(2) 0.010(2) 0.0032(14) -0.0005(13) 0.0014(13)
C4 0.019(2) 0.013(2) 0.013(2) 0.0026(14) -0.0036(13) 0.0015(13)
C5 0.015(2) 0.017(2) 0.012(2) 0.0041(14) -0.0042(13) 0.0003(14)
C6 0.013(2) 0.015(2) 0.013(2) 0.0041(13) -0.0041(13) 0.0003(13)
C7 0.023(2) 0.030(2) 0.020(2) 0.006(2) -0.002(2) 0.009(2)
C8 0.027(2) 0.030(2) 0.015(2) 0.001(2) -0.003(2) -0.001(2)
C9 0.020(2) 0.022(2) 0.014(2) -0.0001(15) -0.0045(14) 0.0005(14)
C10 0.016(2) 0.022(2) 0.016(2) -0.0003(14) -0.0053(14) 0.0053(14)
S11 0.0172(4) 0.0151(4) 0.0126(4) -0.0015(3) -0.0043(3) 0.0036(3)
S12 0.0180(4) 0.0140(4) 0.0118(4) -0.0009(3) -0.0040(3) 0.0021(3)
S13 0.0153(4) 0.0159(4) 0.0130(4) -0.0033(3) -0.0042(3) 0.0045(3)
S14 0.0188(4) 0.0137(4) 0.0135(4) -0.0014(3) -0.0042(3) 0.0028(3)
S15 0.0179(4) 0.0133(4) 0.0146(4) -0.0010(3) -0.0070(3) 0.0027(3)
S16 0.0184(4) 0.0163(5) 0.0152(4) -0.0013(3) -0.0063(3) 0.0054(3)
S17 0.0213(4) 0.0171(5) 0.0129(4) 0.0005(4) -0.0036(3) 0.0052(3)
S18 0.0190(4) 0.0173(5) 0.0162(4) -0.0016(4) -0.0075(3) 0.0013(3)
C11 0.013(2) 0.015(2) 0.012(2) 0.0009(13) 0.0016(13) 0.0030(13)
C12 0.017(2) 0.013(2) 0.011(2) 0.0019(13) -0.0007(13) 0.0013(13)
C13 0.015(2) 0.015(2) 0.013(2) 0.0057(14) 0.0006(13) 0.0029(13)
C14 0.016(2) 0.015(2) 0.011(2) 0.0044(13) 0.0004(13) 0.0024(13)
C15 0.014(2) 0.016(2) 0.011(2) 0.0042(14) -0.0019(13) -0.0005(13)
C16 0.017(2) 0.015(2) 0.012(2) 0.0038(14) -0.0032(13) 0.0016(13)
C17 0.018(2) 0.015(2) 0.014(2) 0.0048(14) -0.0013(13) 0.0015(13)
C18 0.014(2) 0.016(2) 0.011(2) 0.0037(13) -0.0033(12) 0.0029(13)
C19 0.021(2) 0.023(2) 0.014(2) 0.004(2) -0.0014(14) 0.0044(14)
C20 0.023(2) 0.023(2) 0.011(2) 0.005(2) -0.0031(14) -0.0012(14)

loop_
_atom_site_label
_atom_site_fract_x
_atom_site_fract_y
_atom_site_fract_z
_atom_site_U_iso_or_equiv
_atom_site_thermal_displace_type
_atom_site_calc_flag
S21 0.68701(9) 0.22159(8) 0.00545(5) 0.0168(3) Uani d
F21 0.8156(2) 0.1497(2) 0.00824(13) 0.0290(8) Uani d
F22 0.8106(2) 0.3356(2) -0.01331(12) 0.0260(7) Uani d
F23 0.7226(2) 0.2596(2) 0.09485(11) 0.0264(7) Uani d
F24 0.5753(2) 0.1039(2) 0.02586(14) 0.0325(8) Uani d
F25 0.6634(2) 0.1795(2) -0.08309(12) 0.0362(8) Uani d
C21 0.5462(4) 0.3107(3) 0.0011(2) 0.0189(11) Uani d
C22 0.3840(4) 0.2470(3) 0.0003(2) 0.0218(11) Uani d
F26 0.3463(2) 0.1643(2) -0.06038(14) 0.0344(8) Uani d
F27 0.3504(2) 0.1869(2) 0.06467(14) 0.0434(9) Uani d
S22 0.26247(9) 0.35455(9) -0.00200(5) 0.0220(3) Uani d
O21 0.3058(3) 0.4165(2) -0.06995(14) 0.0213(8) Uani d
O22 0.1133(3) 0.2789(3) -0.0066(2) 0.0342(10) Uani d
O23 0.3034(3) 0.4291(3) 0.06926(15) 0.0354(10) Uani d
S1 0.83041(9) 0.12943(8) 0.45970(5) 0.0162(3) Uani d
S2 0.61793(9) -0.10495(8) 0.46093(5) 0.0161(3) Uani d
S3 0.96692(10) 0.08876(8) 0.62760(5) 0.0173(3) Uani d
S4 0.76330(9) -0.15017(8) 0.62040(5) 0.0149(3) Uani d
S5 0.72968(10) 0.18471(8) 0.30916(5) 0.0211(3) Uani d
S6 0.46176(10) -0.08805(8) 0.31470(5) 0.0209(3) Uani d
S7 1.07921(10) 0.08285(8) 0.78711(5) 0.0179(3) Uani d
S8 0.83075(10) -0.20179(8) 0.77746(5) 0.0185(3) Uani d
C1 0.7660(4) 0.0010(3) 0.5079(2) 0.0132(10) Uani d
C2 0.8260(4) -0.0172(3) 0.5768(2) 0.0154(10) Uani d
C3 0.7054(4) 0.0847(3) 0.3805(2) 0.0157(10) Uani d
C4 0.6052(4) -0.0228(3) 0.3823(2) 0.0154(10) Uani d
C5 0.9625(4) 0.0088(3) 0.7098(2) 0.0154(10) Uani d
C6 0.8674(4) -0.1008(3) 0.7067(2) 0.0140(10) Uani d
C7 0.5610(4) 0.1281(3) 0.2500(2) 0.0248(12) Uani d
C8 0.5245(4) -0.0070(4) 0.2325(2) 0.0249(12) Uani d
C9 0.9953(4) -0.0013(3) 0.8648(2) 0.0195(11) Uani d
C10 0.9780(4) -0.1361(3) 0.8485(2) 0.0187(11) Uani d
S11 0.95186(9) 0.58889(8) 0.62184(5) 0.0156(3) Uani d
S12 0.75241(9) 0.34921(8) 0.61469(5) 0.0152(3) Uani d
S13 0.81936(9) 0.62809(8) 0.45382(5) 0.0154(3) Uani d
S14 0.60805(9) 0.39341(8) 0.45388(5) 0.0160(3) Uani d
S15 1.07185(9) 0.58308(8) 0.77895(5) 0.0159(3) Uani d
S16 0.83214(10) 0.29478(8) 0.76971(5) 0.0173(3) Uani d
S17 0.70813(10) 0.69147(8) 0.30811(5) 0.0178(3) Uani d
S18 0.44967(10) 0.41520(8) 0.30830(5) 0.0183(3) Uani d
C11 0.8127(4) 0.4825(3) 0.5712(2) 0.0138(10) Uani d
C12 0.7528(4) 0.5002(3) 0.5018(2) 0.0140(10) Uani d
C13 0.9516(4) 0.5084(3) 0.7031(2) 0.0149(10) Uani d
C14 0.8591(4) 0.3975(3) 0.6997(2) 0.0142(10) Uani d
C15 0.6887(4) 0.5874(3) 0.3768(2) 0.0144(10) Uani d
C16 0.5905(4) 0.4800(3) 0.3775(2) 0.0150(10) Uani d
C17 1.0042(4) 0.4911(3) 0.8562(2) 0.0163(10) Uani d
C18 0.9926(4) 0.3582(3) 0.8339(2) 0.0143(10) Uani d
C19 0.5610(4) 0.6232(3) 0.2367(2) 0.0198(11) Uani d
C20 0.5313(4) 0.4870(3) 0.2254(2) 0.0198(11) Uani d
H21A 0.5610 0.3516 -0.0444 0.0317 Uiso calc
H21B 0.5640 0.3676 0.0446 0.0317 Uiso calc
H7A 0.5730 0.1647 0.2029 0.0317 Uiso calc
H7B 0.4795 0.1499 0.2760 0.0317 Uiso calc
H8A 0.4476 -0.0276 0.1934 0.0317 Uiso calc
H8B 0.6120 -0.0306 0.2147 0.0317 Uiso calc
H9A 0.8990 0.0147 0.8728 0.0317 Uiso calc
H9B 1.0569 0.0243 0.9100 0.0317 Uiso calc
H10A 1.0700 -0.1508 0.8303 0.0317 Uiso calc
H10B 0.9555 -0.1735 0.8948 0.0317 Uiso calc
H17A 0.9078 0.5027 0.8692 0.0317 Uiso calc
H17B 1.0715 0.5152 0.8995 0.0317 Uiso calc
H18A 1.0811 0.3489 0.8090 0.0317 Uiso calc
H18B 0.9832 0.3162 0.8790 0.0317 Uiso calc
H19A 0.5888 0.6546 0.1890 0.0317 Uiso calc
H19B 0.4709 0.6447 0.2521 0.0317 Uiso calc
H20A 0.4643 0.4603 0.1822 0.0317 Uiso calc
H20B 0.6235 0.4642 0.2160 0.0317 Uiso calc

loop_
_geom_angle_atom_site_label_1
_geom_angle_atom_site_label_2
_geom_angle_atom_site_label_3
_geom_angle
F24 S21 F21 87.57(12)
F24 S21 F25 90.70(13)
F24 S21 F22 175.36(12)
F24 S21 F23 89.76(13)
F24 S21 C21 95.29(14)
F21 S21 F25 87.82(12)
F21 S21 F22 87.92(11)
F21 S21 F23 87.58(12)
F21 S21 C21 177.15(15)
F25 S21 F22 90.19(13)
F25 S21 F23 175.36(13)
F25 S21 C21 92.14(14)
F22 S21 F23 88.99(12)
F22 S21 C21 89.23(14)
F23 S21 C21 92.41(14)
C22 C21 S21 118.3(3)
F26 C22 F27 106.6(3)
F26 C22 C21 111.9(3)
F26 C22 S22 108.9(2)
F27 C22 C21 111.7(3)
F27 C22 S22 106.6(2)
C21 C22 S22 110.8(3)
O22 S22 O21 114.8(2)
O22 S22 O23 115.5(2)
O22 S22 C22 103.5(2)
O21 S22 O23 114.0(2)
O21 S22 C22 103.8(2)
O23 S22 C22 103.2(2)
C1 S1 C3 95.6(2)
C4 S2 C1 95.5(2)
C2 S3 C5 95.3(2)
C2 S4 C6 95.3(2)
C3 S5 C7 101.4(2)
C4 S6 C8 100.9(2)
C5 S7 C9 100.5(2)
C6 S8 C10 101.5(2)
C2 C1 S1 123.2(3)
C2 C1 S2 121.8(3)
S1 C1 S2 115.0(2)
C1 C2 S3 123.3(3)
C1 C2 S4 121.3(3)
S3 C2 S4 115.3(2)
C4 C3 S5 129.1(3)
C4 C3 S1 116.6(3)
S5 C3 S1 114.3(2)
C3 C4 S2 117.3(3)
C3 C4 S6 127.4(3)
S2 C4 S6 115.3(2)
C6 C5 S7 127.7(3)
C6 C5 S3 116.8(2)
S7 C5 S3 115.5(2)
C5 C6 S8 129.1(3)
C5 C6 S4 116.9(3)
S8 C6 S4 114.0(2)
C8 C7 S5 113.9(3)
C7 C8 S6 113.1(3)
C10 C9 S7 112.6(2)
C9 C10 S8 112.9(2)
C11 S11 C13 95.5(2)
C11 S12 C14 95.5(2)
C12 S13 C15 95.4(2)
C12 S14 C16 95.1(2)
C13 S15 C17 100.7(2)
C14 S16 C18 100.6(2)
C15 S17 C19 103.4(2)
C16 S18 C20 99.3(2)
C12 C11 S11 123.2(3)
C12 C11 S12 121.6(3)
S11 C11 S12 115.2(2)
C11 C12 S13 122.6(3)
C11 C12 S14 122.1(3)
S13 C12 S14 115.3(2)
C14 C13 S15 128.4(3)
C14 C13 S11 116.7(3)
S15 C13 S11 114.9(2)
C13 C14 S16 128.4(3)
C13 C14 S12 116.8(3)
S16 C14 S12 114.8(2)
C16 C15 S17 129.1(3)
C16 C15 S13 116.8(3)
S17 C15 S13 114.1(2)
C15 C16 S14 117.2(2)
C15 C16 S18 127.0(3)
S14 C16 S18 115.7(2)
C18 C17 S15 111.9(2)
C17 C18 S16 111.8(2)
C20 C19 S17 114.6(2)
C19 C20 S18 112.4(2)

loop_
_geom_bond_atom_site_label_1
_geom_bond_atom_site_label_2
_geom_bond_distance
S21 F24 1.570(2)
S21 F21 1.579(2)
S21 F25 1.583(2)
S21 F22 1.586(2)
S21 F23 1.599(2)
S21 C21 1.815(4)
C21 C22 1.502(4)
C22 F26 1.353(4)
C22 F27 1.367(4)
C22 S22 1.834(4)
S22 O22 1.443(3)
S22 O21 1.447(2)
S22 O23 1.450(3)
S1 C1 1.743(3)
S1 C3 1.750(3)
S2 C4 1.740(3)
S2 C1 1.750(3)
S3 C2 1.739(3)
S3 C5 1.758(3)
S4 C2 1.741(3)
S4 C6 1.756(3)
S5 C3 1.740(3)
S5 C7 1.808(4)
S6 C4 1.747(3)
S6 C8 1.804(4)
S7 C5 1.749(3)
S7 C9 1.810(4)
S8 C6 1.744(3)
S8 C10 1.808(3)
C1 C2 1.363(5)
C3 C4 1.364(4)
C5 C6 1.356(4)
C7 C8 1.514(5)
C9 C10 1.520(5)
S11 C11 1.732(3)
S11 C13 1.751(3)
S12 C11 1.740(3)
S12 C14 1.747(3)
S13 C12 1.740(3)
S13 C15 1.748(3)
S14 C12 1.743(3)
S14 C16 1.747(3)
S15 C13 1.748(3)
S15 C17 1.810(3)
S16 C14 1.744(3)
S16 C18 1.813(3)
S17 C15 1.739(3)
S17 C19 1.818(3)
S18 C16 1.748(3)
S18 C20 1.814(4)
C11 C12 1.368(5)
C13 C14 1.358(4)
C15 C16 1.354(4)
C17 C18 1.521(5)
C19 C20 1.518(5)

loop_
_geom_contact_atom_site_label_1
_geom_contact_atom_site_label_2
_geom_contact_distance
_geom_contact_site_symmetry_2
S1 S3 3.6860(13) 2_756
S2 S17 3.6399(12) 1_545
S3 S17 3.5455(12) 2_766
S4 S18 3.5498(12) 2_656
S5 S15 3.3654(12) 2_766
S5 S11 3.5660(12) 2_766
S6 S16 3.3936(12) 2_656
S6 S12 3.5152(13) 2_656
S7 S17 3.4325(12) 2_766
S7 S16 3.6867(13) .
S8 S18 3.3655(12) 2_656
S8 S15 3.6517(13) 1_545
